data_2108930
loop_
_publ_author_name
'Hasija, Avantika'
'Som, Shubham'
'Chopra, Deepak'

_publ_section_title
;
 Investigation of crystal structures, energetics and isostructurality in
 halogen-substituted phosphoramidates
;
_journal_coeditor_code AW5064
_journal_issue 2
_journal_name_full 'Acta Crystallographica Section B'
_journal_page_first
;
;
_journal_paper_doi 10.1107/S2052520622000889
_journal_volume 78
_journal_year 2022
_chemical_formula_sum 'C18 H16 N O3 P'
_chemical_formula_weight 325.29
_space_group_crystal_system monoclinic
_space_group_IT_number 14
_space_group_name_Hall '-P 2yn'
_space_group_name_H-M_alt 'P 1 21/n 1'
_atom_sites_solution_hydrogens mixed
_atom_sites_solution_primary dual
_audit_creation_method SHELXL-2016/6
_cell_angle_alpha 90
_cell_angle_beta 94.985(2)
_cell_angle_gamma 90
_cell_formula_units_Z 4
_cell_length_a 9.8195(4)
_cell_length_b 9.8992(4)
_cell_length_c 16.2764(7)
_cell_measurement_reflns_used 9870
_cell_measurement_temperature 100(2)
_cell_measurement_theta_max 30.06
_cell_measurement_theta_min 2.34
_cell_volume 1576.17(11)
_computing_cell_refinement 'Bruker SAINT'
_computing_data_collection 'Bruker APEX2'
_computing_data_reduction 'Bruker SAINT'
_computing_molecular_graphics 'PLATON (Spek, 2009) and Mercury (Macrae <i>et al.</i>, 2008)'
_computing_publication_material 'WINGX (Farrugia, 2014) and PLATON'
_computing_structure_refinement 'SHELXL-2016/6 (Sheldrick, 2016)'
_computing_structure_solution 'SIR2014 (Burla <i>et al.</i>, 2014)'
_diffrn_ambient_temperature 100(2)
_diffrn_measured_fraction_theta_full 0.999
_diffrn_measured_fraction_theta_max 0.999
_diffrn_measurement_device_type 'Bruker D8 Venture PHOTON 100 CMOS type'
_diffrn_measurement_method '\f and \w scans'
_diffrn_radiation_type MoK\a
_diffrn_radiation_wavelength 0.71073
_diffrn_reflns_av_R_equivalents 0.0665
_diffrn_reflns_av_unetI/netI 0.0424
_diffrn_reflns_Laue_measured_fraction_full 0.999
_diffrn_reflns_Laue_measured_fraction_max 0.999
_diffrn_reflns_limit_h_max 13
_diffrn_reflns_limit_h_min -13
_diffrn_reflns_limit_k_max 13
_diffrn_reflns_limit_k_min -13
_diffrn_reflns_limit_l_max 22
_diffrn_reflns_limit_l_min -22
_diffrn_reflns_number 36542
_diffrn_reflns_point_group_measured_fraction_full 0.999
_diffrn_reflns_point_group_measured_fraction_max 0.999
_diffrn_reflns_theta_full 25.242
_diffrn_reflns_theta_max 29.574
_diffrn_reflns_theta_min 2.336
_exptl_absorpt_coefficient_mu 0.189
_exptl_absorpt_correction_T_max 0.7460
_exptl_absorpt_correction_T_min 0.7033
_exptl_absorpt_correction_type multi-scan
_exptl_absorpt_process_details 'SADABS 2014/5'
_exptl_crystal_colour colourless
_exptl_crystal_density_diffrn 1.371
_exptl_crystal_description block
_exptl_crystal_F_000 680
_exptl_crystal_size_max 0.340
_exptl_crystal_size_mid 0.220
_exptl_crystal_size_min 0.150
_refine_diff_density_max 0.362
_refine_diff_density_min -0.418
_refine_diff_density_rms 0.066
_refine_ls_extinction_method none
_refine_ls_goodness_of_fit_ref 1.051
_refine_ls_hydrogen_treatment mixed
_refine_ls_matrix_type full
_refine_ls_number_parameters 211
_refine_ls_number_reflns 4429
_refine_ls_number_restraints 0
_refine_ls_restrained_S_all 1.051
_refine_ls_R_factor_all 0.0649
_refine_ls_R_factor_gt 0.0436
_refine_ls_shift/su_max 0.000
_refine_ls_shift/su_mean 0.000
_refine_ls_structure_factor_coef Fsqd
_refine_ls_weighting_details 'w=1/[\s^2^(Fo^2^)+(0.0414P)^2^+0.9836P] where P=(Fo^2^+2Fc^2^)/3'
_refine_ls_weighting_scheme calc
_refine_ls_wR_factor_gt 0.0920
_refine_ls_wR_factor_ref 0.1002
_reflns_Friedel_coverage 0.000
_reflns_number_gt 3507
_reflns_number_total 4429
_reflns_threshold_expression 'I > 2\s(I)'
_cod_data_source_file aw5064sup1.cif
_cod_data_source_block 00
_cod_original_sg_symbol_H-M 'P 21/n'
_cod_database_code 2108930
_shelx_shelxl_version_number 2016/6
_shelx_space_group_comment
;
The symmetry employed for this shelxl refinement is uniquely defined
by the following loop, which should always be used as a source of
symmetry information in preference to the above space-group names.
They are only intended as comments.
;
_shelx_estimated_absorpt_t_min 0.939
_shelx_estimated_absorpt_t_max 0.972

loop_
_space_group_symop_operation_xyz
'x, y, z'
'-x+1/2, y+1/2, -z+1/2'
'-x, -y, -z'
'x-1/2, -y-1/2, z-1/2'

loop_
_atom_site_label
_atom_site_type_symbol
_atom_site_fract_x
_atom_site_fract_y
_atom_site_fract_z
_atom_site_U_iso_or_equiv
_atom_site_adp_type
_atom_site_occupancy
_atom_site_site_symmetry_order
_atom_site_calc_flag
_atom_site_refinement_flags_posn
_atom_site_refinement_flags_adp
_atom_site_refinement_flags_occupancy
_atom_site_disorder_assembly
_atom_site_disorder_group
P1 P 0.05889(4) 0.18853(4) 0.43683(2) 0.00939(10) Uani 1 1 d . . . . .
O1 O -0.04223(10) 0.31204(10) 0.44570(6) 0.0125(2) Uani 1 1 d . . . . .
O2 O 0.16064(10) 0.26913(10) 0.38484(6) 0.0128(2) Uani 1 1 d . . . . .
O3 O -0.00572(10) 0.06778(10) 0.39826(6) 0.0127(2) Uani 1 1 d . . . . .
N1 N 0.13674(13) 0.14996(13) 0.52600(8) 0.0120(2) Uani 1 1 d . . . . .
H1N H 0.1106(18) 0.0742(18) 0.5446(11) 0.014 Uiso 1 1 d . U . . .
C1 C -0.16213(14) 0.28487(14) 0.48551(9) 0.0124(3) Uani 1 1 d . . . . .
C2 C -0.16974(16) 0.33394(15) 0.56439(9) 0.0159(3) Uani 1 1 d . . . . .
H2 H -0.095202 0.381634 0.591925 0.019 Uiso 1 1 calc R U . . .
C3 C -0.28888(17) 0.31193(16) 0.60254(10) 0.0196(3) Uani 1 1 d . . . . .
H3 H -0.296171 0.344991 0.656775 0.023 Uiso 1 1 calc R U . . .
C4 C -0.39742(16) 0.24204(17) 0.56207(10) 0.0189(3) Uani 1 1 d . . . . .
H4 H -0.478682 0.227504 0.588522 0.023 Uiso 1 1 calc R U . . .
C5 C -0.38696(15) 0.19331(16) 0.48271(10) 0.0177(3) Uani 1 1 d . . . . .
H5 H -0.461207 0.145325 0.455075 0.021 Uiso 1 1 calc R U . . .
C6 C -0.26858(15) 0.21444(15) 0.44370(9) 0.0153(3) Uani 1 1 d . . . . .
H6 H -0.260746 0.181337 0.389524 0.018 Uiso 1 1 calc R U . . .
C7 C 0.27063(14) 0.21355(14) 0.34665(8) 0.0112(3) Uani 1 1 d . . . . .
C8 C 0.29072(15) 0.07618(15) 0.33770(9) 0.0155(3) Uani 1 1 d . . . . .
H8 H 0.230616 0.012754 0.359321 0.019 Uiso 1 1 calc R U . . .
C9 C 0.40150(16) 0.03293(16) 0.29609(10) 0.0174(3) Uani 1 1 d . . . . .
H9 H 0.417066 -0.061003 0.289467 0.021 Uiso 1 1 calc R U . . .
C10 C 0.48905(16) 0.12573(16) 0.26433(9) 0.0169(3) Uani 1 1 d . . . . .
H10 H 0.564163 0.095546 0.236146 0.020 Uiso 1 1 calc R U . . .
C11 C 0.46603(16) 0.26316(17) 0.27407(10) 0.0181(3) Uani 1 1 d . . . . .
H11 H 0.525441 0.326903 0.252110 0.022 Uiso 1 1 calc R U . . .
C12 C 0.35709(15) 0.30795(15) 0.31555(9) 0.0150(3) Uani 1 1 d . . . . .
H12 H 0.341870 0.401858 0.322567 0.018 Uiso 1 1 calc R U . . .
C13 C 0.21430(14) 0.23050(14) 0.58468(9) 0.0110(3) Uani 1 1 d . . . . .
C14 C 0.24462(16) 0.36575(15) 0.57096(9) 0.0154(3) Uani 1 1 d . . . . .
H14 H 0.211591 0.408585 0.520920 0.018 Uiso 1 1 calc R U . . .
C15 C 0.32388(16) 0.43764(16) 0.63134(10) 0.0177(3) Uani 1 1 d . . . . .
H15 H 0.345498 0.529519 0.621748 0.021 Uiso 1 1 calc R U . . .
C16 C 0.37155(16) 0.37737(16) 0.70499(9) 0.0162(3) Uani 1 1 d . . . . .
H16 H 0.425211 0.427413 0.745749 0.019 Uiso 1 1 calc R U . . .
C17 C 0.33995(15) 0.24242(15) 0.71870(9) 0.0138(3) Uani 1 1 d . . . . .
H17 H 0.371734 0.200394 0.769236 0.017 Uiso 1 1 calc R U . . .
C18 C 0.26230(14) 0.16912(14) 0.65892(9) 0.0119(3) Uani 1 1 d . . . . .
H18 H 0.241731 0.076982 0.668488 0.014 Uiso 1 1 calc R U . . .

loop_
_atom_site_aniso_label
_atom_site_aniso_U_11
_atom_site_aniso_U_22
_atom_site_aniso_U_33
_atom_site_aniso_U_23
_atom_site_aniso_U_13
_atom_site_aniso_U_12
P1 0.00871(17) 0.01083(17) 0.00862(17) 0.00142(13) 0.00066(12) -0.00084(13)
O1 0.0102(5) 0.0131(5) 0.0143(5) 0.0023(4) 0.0026(4) 0.0005(4)
O2 0.0123(5) 0.0125(5) 0.0143(5) 0.0020(4) 0.0051(4) -0.0003(4)
O3 0.0129(5) 0.0142(5) 0.0109(5) 0.0000(4) 0.0003(4) -0.0023(4)
N1 0.0134(6) 0.0099(6) 0.0122(6) 0.0035(5) -0.0028(5) -0.0029(5)
C1 0.0100(7) 0.0139(7) 0.0137(7) 0.0035(5) 0.0030(5) 0.0026(5)
C2 0.0162(7) 0.0163(7) 0.0148(7) 0.0002(6) -0.0004(6) 0.0013(6)
C3 0.0227(8) 0.0229(8) 0.0137(7) 0.0006(6) 0.0046(6) 0.0056(7)
C4 0.0139(7) 0.0244(8) 0.0193(8) 0.0064(6) 0.0065(6) 0.0051(6)
C5 0.0110(7) 0.0227(8) 0.0191(8) 0.0027(6) -0.0004(6) 0.0001(6)
C6 0.0137(7) 0.0197(7) 0.0122(7) 0.0007(6) -0.0006(6) 0.0015(6)
C7 0.0094(6) 0.0158(7) 0.0084(7) 0.0003(5) 0.0011(5) 0.0002(5)
C8 0.0145(7) 0.0156(7) 0.0168(7) 0.0020(6) 0.0033(6) -0.0010(6)
C9 0.0179(8) 0.0166(7) 0.0179(8) 0.0000(6) 0.0019(6) 0.0029(6)
C10 0.0120(7) 0.0253(8) 0.0134(7) -0.0021(6) 0.0017(6) 0.0024(6)
C11 0.0151(8) 0.0221(8) 0.0176(8) 0.0011(6) 0.0037(6) -0.0047(6)
C12 0.0156(7) 0.0149(7) 0.0149(7) 0.0000(6) 0.0030(6) -0.0026(6)
C13 0.0075(6) 0.0140(7) 0.0114(7) -0.0004(5) 0.0005(5) 0.0005(5)
C14 0.0179(8) 0.0139(7) 0.0135(7) 0.0026(6) -0.0031(6) 0.0000(6)
C15 0.0193(8) 0.0125(7) 0.0207(8) -0.0016(6) -0.0017(6) -0.0015(6)
C16 0.0152(7) 0.0189(8) 0.0140(7) -0.0046(6) -0.0019(6) 0.0009(6)
C17 0.0125(7) 0.0199(7) 0.0091(7) -0.0002(6) 0.0018(5) 0.0033(6)
C18 0.0120(7) 0.0127(7) 0.0113(7) 0.0014(5) 0.0024(5) 0.0016(5)

loop_
_atom_type_symbol
_atom_type_description
_atom_type_scat_dispersion_real
_atom_type_scat_dispersion_imag
_atom_type_scat_source
C C 0.0033 0.0016 'International Tables Vol C Tables 4.2.6.8 and 6.1.1.4'
H H 0.0000 0.0000 'International Tables Vol C Tables 4.2.6.8 and 6.1.1.4'
N N 0.0061 0.0033 'International Tables Vol C Tables 4.2.6.8 and 6.1.1.4'
O O 0.0106 0.0060 'International Tables Vol C Tables 4.2.6.8 and 6.1.1.4'
P P 0.1023 0.0942 'International Tables Vol C Tables 4.2.6.8 and 6.1.1.4'

loop_
_geom_angle_atom_site_label_1
_geom_angle_atom_site_label_2
_geom_angle_atom_site_label_3
_geom_angle
_geom_angle_site_symmetry_1
_geom_angle_site_symmetry_3
_geom_angle_publ_flag
O3 P1 O2 116.86(6) . . ?
O3 P1 O1 114.51(6) . . ?
O2 P1 O1 95.12(5) . . ?
O3 P1 N1 110.04(6) . . ?
O2 P1 N1 109.05(6) . . ?
O1 P1 N1 110.40(6) . . ?
C1 O1 P1 116.46(9) . . ?
C7 O2 P1 125.84(9) . . ?
C13 N1 P1 130.84(10) . . ?
C13 N1 H1N 114.5(12) . . ?
P1 N1 H1N 112.9(12) . . ?
C2 C1 C6 122.31(14) . . ?
C2 C1 O1 118.19(13) . . ?
C6 C1 O1 119.47(13) . . ?
C1 C2 C3 118.45(14) . . ?
C1 C2 H2 120.8 . . ?
C3 C2 H2 120.8 . . ?
C4 C3 C2 120.54(15) . . ?
C4 C3 H3 119.7 . . ?
C2 C3 H3 119.7 . . ?
C3 C4 C5 119.86(15) . . ?
C3 C4 H4 120.1 . . ?
C5 C4 H4 120.1 . . ?
C6 C5 C4 120.33(15) . . ?
C6 C5 H5 119.8 . . ?
C4 C5 H5 119.8 . . ?
C1 C6 C5 118.51(14) . . ?
C1 C6 H6 120.7 . . ?
C5 C6 H6 120.7 . . ?
C8 C7 C12 121.75(14) . . ?
C8 C7 O2 123.63(13) . . ?
C12 C7 O2 114.59(13) . . ?
C7 C8 C9 118.44(14) . . ?
C7 C8 H8 120.8 . . ?
C9 C8 H8 120.8 . . ?
C10 C9 C8 120.73(14) . . ?
C10 C9 H9 119.6 . . ?
C8 C9 H9 119.6 . . ?
C9 C10 C11 119.53(14) . . ?
C9 C10 H10 120.2 . . ?
C11 C10 H10 120.2 . . ?
C12 C11 C10 120.56(14) . . ?
C12 C11 H11 119.7 . . ?
C10 C11 H11 119.7 . . ?
C11 C12 C7 118.99(14) . . ?
C11 C12 H12 120.5 . . ?
C7 C12 H12 120.5 . . ?
C14 C13 C18 119.71(13) . . ?
C14 C13 N1 122.90(13) . . ?
C18 C13 N1 117.39(13) . . ?
C13 C14 C15 119.42(14) . . ?
C13 C14 H14 120.3 . . ?
C15 C14 H14 120.3 . . ?
C16 C15 C14 121.10(14) . . ?
C16 C15 H15 119.4 . . ?
C14 C15 H15 119.5 . . ?
C15 C16 C17 119.26(14) . . ?
C15 C16 H16 120.4 . . ?
C17 C16 H16 120.4 . . ?
C18 C17 C16 120.35(14) . . ?
C18 C17 H17 119.8 . . ?
C16 C17 H17 119.8 . . ?
C17 C18 C13 120.17(13) . . ?
C17 C18 H18 119.9 . . ?
C13 C18 H18 119.9 . . ?

loop_
_geom_bond_atom_site_label_1
_geom_bond_atom_site_label_2
_geom_bond_distance
_geom_bond_site_symmetry_2
_geom_bond_publ_flag
P1 O3 1.4685(10) . ?
P1 O2 1.5804(10) . ?
P1 O1 1.5895(10) . ?
P1 N1 1.6260(13) . ?
O1 C1 1.4181(17) . ?
O2 C7 1.4045(17) . ?
N1 C13 1.4148(18) . ?
N1 H1N 0.856(18) . ?
C1 C2 1.381(2) . ?
C1 C6 1.385(2) . ?
C2 C3 1.388(2) . ?
C2 H2 0.9500 . ?
C3 C4 1.388(2) . ?
C3 H3 0.9500 . ?
C4 C5 1.391(2) . ?
C4 H4 0.9500 . ?
C5 C6 1.388(2) . ?
C5 H5 0.9500 . ?
C6 H6 0.9500 . ?
C7 C8 1.384(2) . ?
C7 C12 1.387(2) . ?
C8 C9 1.398(2) . ?
C8 H8 0.9500 . ?
C9 C10 1.388(2) . ?
C9 H9 0.9500 . ?
C10 C11 1.390(2) . ?
C10 H10 0.9500 . ?
C11 C12 1.386(2) . ?
C11 H11 0.9500 . ?
C12 H12 0.9500 . ?
C13 C14 1.394(2) . ?
C13 C18 1.397(2) . ?
C14 C15 1.395(2) . ?
C14 H14 0.9500 . ?
C15 C16 1.384(2) . ?
C15 H15 0.9500 . ?
C16 C17 1.394(2) . ?
C16 H16 0.9500 . ?
C17 C18 1.388(2) . ?
C17 H17 0.9500 . ?
C18 H18 0.9500 . ?

loop_
_geom_torsion_atom_site_label_1
_geom_torsion_atom_site_label_2
_geom_torsion_atom_site_label_3
_geom_torsion_atom_site_label_4
_geom_torsion
_geom_torsion_site_symmetry_1
_geom_torsion_site_symmetry_2
_geom_torsion_site_symmetry_3
_geom_torsion_site_symmetry_4
_geom_torsion_publ_flag
O3 P1 O1 C1 53.11(11) . . . . ?
O2 P1 O1 C1 175.76(10) . . . . ?
N1 P1 O1 C1 -71.72(11) . . . . ?
O3 P1 O2 C7 -51.28(13) . . . . ?
O1 P1 O2 C7 -172.10(11) . . . . ?
N1 P1 O2 C7 74.25(12) . . . . ?
O3 P1 N1 C13 178.86(12) . . . . ?
O2 P1 N1 C13 49.46(15) . . . . ?
O1 P1 N1 C13 -53.79(15) . . . . ?
P1 O1 C1 C2 106.89(13) . . . . ?
P1 O1 C1 C6 -75.11(15) . . . . ?
C6 C1 C2 C3 -0.3(2) . . . . ?
O1 C1 C2 C3 177.67(13) . . . . ?
C1 C2 C3 C4 0.1(2) . . . . ?
C2 C3 C4 C5 0.1(2) . . . . ?
C3 C4 C5 C6 -0.1(2) . . . . ?
C2 C1 C6 C5 0.3(2) . . . . ?
O1 C1 C6 C5 -177.65(13) . . . . ?
C4 C5 C6 C1 -0.1(2) . . . . ?
P1 O2 C7 C8 11.5(2) . . . . ?
P1 O2 C7 C12 -170.52(10) . . . . ?
C12 C7 C8 C9 0.0(2) . . . . ?
O2 C7 C8 C9 177.88(13) . . . . ?
C7 C8 C9 C10 -0.2(2) . . . . ?
C8 C9 C10 C11 0.0(2) . . . . ?
C9 C10 C11 C12 0.4(2) . . . . ?
C10 C11 C12 C7 -0.5(2) . . . . ?
C8 C7 C12 C11 0.3(2) . . . . ?
O2 C7 C12 C11 -177.72(13) . . . . ?
P1 N1 C13 C14 -4.3(2) . . . . ?
P1 N1 C13 C18 176.23(11) . . . . ?
C18 C13 C14 C15 0.7(2) . . . . ?
N1 C13 C14 C15 -178.82(14) . . . . ?
C13 C14 C15 C16 -0.8(2) . . . . ?
C14 C15 C16 C17 0.2(2) . . . . ?
C15 C16 C17 C18 0.4(2) . . . . ?
C16 C17 C18 C13 -0.5(2) . . . . ?
C14 C13 C18 C17 -0.1(2) . . . . ?
N1 C13 C18 C17 179.46(13) . . . . ?

_cod_database_fobs_code 2108930
